data_4103075
loop_
_publ_author_name
'Toby Wai-Shan Chow'
'Ella Lai-Ming Wong'
'Zhen Guo'
'Yungen Liu'
'Jie-Sheng Huang'
'Chi-Ming Che'

_publ_section_title
;
 cis-Dihydroxylation of Alkenes with Oxone Catalyzed by Iron Complexes of
 a Macrocyclic Tetraaza Ligand and Reaction Mechanism by ESI-MS
 Spectrometry and DFT Calculations
;
_journal_name_full 'Journal of the American Chemical Society'
_journal_page_first 13229
_journal_page_last 13239
_journal_paper_doi 10.1021/ja100967g
_journal_volume 132
_journal_year 2010
_chemical_formula_moiety 'C16 H20 Cl2 Fe N4, Cl4 Fe'
_chemical_formula_sum 'C16 H20 Cl6 Fe2 N4'
_chemical_formula_weight 592.76
_chemical_name_systematic
;
 ?
;
_space_group_IT_number 15
_symmetry_cell_setting monoclinic
_symmetry_Int_Tables_number 15
_symmetry_space_group_name_Hall '-C 2yc'
_symmetry_space_group_name_H-M 'C 1 2/c 1'
_atom_sites_solution_hydrogens geom
_atom_sites_solution_primary direct
_atom_sites_solution_secondary difmap
_audit_creation_method SHELXL-97
_cell_angle_alpha 90.00
_cell_angle_beta 94.07(2)
_cell_angle_gamma 90.00
_cell_formula_units_Z 8
_cell_length_a 15.341(2)
_cell_length_b 12.998(2)
_cell_length_c 23.922(4)
_cell_measurement_reflns_used 13448
_cell_measurement_temperature 301(2)
_cell_measurement_theta_max 25.68
_cell_measurement_theta_min 2.19
_cell_volume 4758.1(13)
_computing_cell_refinement 'SAINT (Bruker, 2006)'
_computing_data_collection 'SMART (Bruker, 1998)'
_computing_data_reduction 'SAINT & CrystalStructure (Rigaku/MSC and Rigaku Corporation, 2006)'
_computing_molecular_graphics 'Ortep-3 for Windows (Farrugia, 1997)'
_computing_publication_material 'WinGX publication routines (Farrugia, 1999)'
_computing_structure_refinement 'SHELXL-97 (Sheldrick, 2008)'
_computing_structure_solution 'SHELXS-97 (Sheldrick, 2008)'
_diffrn_ambient_temperature 301(2)
_diffrn_measured_fraction_theta_full 0.996
_diffrn_measured_fraction_theta_max 0.996
_diffrn_measurement_device_type 'Bruker SMART 1000 CCD'
_diffrn_measurement_method \w
_diffrn_radiation_monochromator graphite
_diffrn_radiation_source 'fine-focus sealed tube'
_diffrn_radiation_type MoK\a
_diffrn_radiation_wavelength 0.71073
_diffrn_reflns_av_R_equivalents 0.0166
_diffrn_reflns_av_sigmaI/netI 0.0166
_diffrn_reflns_limit_h_max 14
_diffrn_reflns_limit_h_min -18
_diffrn_reflns_limit_k_max 15
_diffrn_reflns_limit_k_min -15
_diffrn_reflns_limit_l_max 29
_diffrn_reflns_limit_l_min -28
_diffrn_reflns_number 13448
_diffrn_reflns_theta_full 25.68
_diffrn_reflns_theta_max 25.68
_diffrn_reflns_theta_min 2.19
_diffrn_standards_number 0
_exptl_absorpt_coefficient_mu 1.904
_exptl_absorpt_correction_type none
_exptl_crystal_colour orange
_exptl_crystal_density_diffrn 1.655
_exptl_crystal_density_method 'not measured'
_exptl_crystal_description prism
_exptl_crystal_F_000 2384
_exptl_crystal_size_max 0.3
_exptl_crystal_size_mid 0.25
_exptl_crystal_size_min 0.25
_refine_diff_density_max 0.824
_refine_diff_density_min -0.706
_refine_diff_density_rms 0.077
_refine_ls_extinction_method none
_refine_ls_goodness_of_fit_ref 1.045
_refine_ls_hydrogen_treatment constr
_refine_ls_matrix_type full
_refine_ls_number_parameters 255
_refine_ls_number_reflns 4507
_refine_ls_number_restraints 0
_refine_ls_restrained_S_all 1.045
_refine_ls_R_factor_all 0.0379
_refine_ls_R_factor_gt 0.0338
_refine_ls_shift/su_max 0.000
_refine_ls_shift/su_mean 0.000
_refine_ls_structure_factor_coef Fsqd
_refine_ls_weighting_details 'calc w=1/[\s^2^(Fo^2^)+(0.0427P)^2^+8.8732P] where P=(Fo^2^+2Fc^2^)/3'
_refine_ls_weighting_scheme calc
_refine_ls_wR_factor_gt 0.0860
_refine_ls_wR_factor_ref 0.0892
_reflns_number_gt 4040
_reflns_number_total 4507
_reflns_threshold_expression I>2\s(I)
_cod_data_source_file ja100967g_si_002_1.cif
_cod_data_source_block complex1_FeCl4
_cod_original_cell_volume 4758.2(13)
_cod_original_sg_symbol_H-M 'C 2/c'
_cod_database_code 4103075

loop_
_symmetry_equiv_pos_as_xyz
'x, y, z'
'-x, y, -z+1/2'
'x+1/2, y+1/2, z'
'-x+1/2, y+1/2, -z+1/2'
'-x, -y, -z'
'x, -y, z-1/2'
'-x+1/2, -y+1/2, -z'
'x+1/2, -y+1/2, z-1/2'

loop_
_atom_site_label
_atom_site_type_symbol
_atom_site_fract_x
_atom_site_fract_y
_atom_site_fract_z
_atom_site_U_iso_or_equiv
_atom_site_adp_type
_atom_site_occupancy
_atom_site_symmetry_multiplicity
_atom_site_calc_flag
_atom_site_refinement_flags
C1 C 0.00738(16) 0.3260(2) 0.14495(11) 0.0400(6) Uani 1 1 d .
C2 C -0.0427(2) 0.4136(2) 0.13740(15) 0.0581(8) Uani 1 1 d .
H2 H -0.0970 0.4110 0.1175 0.070 Uiso 1 1 calc R
C3 C -0.0113(2) 0.5047(3) 0.15977(19) 0.0743(10) Uani 1 1 d .
H3 H -0.0442 0.5646 0.1548 0.089 Uiso 1 1 calc R
C4 C 0.0687(2) 0.5076(2) 0.18953(18) 0.0712(10) Uani 1 1 d .
H4 H 0.0908 0.5692 0.2044 0.085 Uiso 1 1 calc R
C5 C 0.11590(19) 0.4174(2) 0.19696(13) 0.0503(7) Uani 1 1 d .
C6 C 0.2024(2) 0.4065(3) 0.22907(14) 0.0633(9) Uani 1 1 d .
H6A H 0.2315 0.4728 0.2313 0.076 Uiso 1 1 calc R
H6B H 0.1937 0.3839 0.2669 0.076 Uiso 1 1 calc R
C7 C 0.29954(19) 0.3784(2) 0.15326(12) 0.0509(7) Uani 1 1 d .
H7A H 0.3569 0.3483 0.1502 0.061 Uiso 1 1 calc R
H7B H 0.3074 0.4514 0.1603 0.061 Uiso 1 1 calc R
C8 C 0.24612(16) 0.3640(2) 0.09878(11) 0.0396(5) Uani 1 1 d .
C9 C 0.25241(19) 0.4269(2) 0.05266(12) 0.0490(7) Uani 1 1 d .
H9 H 0.2892 0.4838 0.0544 0.059 Uiso 1 1 calc R
C10 C 0.2028(2) 0.4032(2) 0.00408(12) 0.0507(7) Uani 1 1 d .
H10 H 0.2069 0.4436 -0.0277 0.061 Uiso 1 1 calc R
C11 C 0.14730(18) 0.3200(2) 0.00228(11) 0.0459(6) Uani 1 1 d .
H11 H 0.1135 0.3040 -0.0304 0.055 Uiso 1 1 calc R
C12 C 0.14267(16) 0.2604(2) 0.05001(10) 0.0379(5) Uani 1 1 d .
C13 C 0.08645(18) 0.1673(2) 0.05519(11) 0.0446(6) Uani 1 1 d .
H13A H 0.0353 0.1730 0.0291 0.054 Uiso 1 1 calc R
H13B H 0.1187 0.1066 0.0452 0.054 Uiso 1 1 calc R
C14 C -0.01859(16) 0.2221(2) 0.12261(12) 0.0447(6) Uani 1 1 d .
H14A H -0.0547 0.1885 0.1488 0.054 Uiso 1 1 calc R
H14B H -0.0534 0.2304 0.0874 0.054 Uiso 1 1 calc R
C15 C 0.3293(2) 0.2960(3) 0.24354(15) 0.0733(11) Uani 1 1 d .
H15A H 0.3631 0.3544 0.2569 0.110 Uiso 1 1 calc R
H15B H 0.3666 0.2481 0.2262 0.110 Uiso 1 1 calc R
H15C H 0.3038 0.2634 0.2744 0.110 Uiso 1 1 calc R
C16 C 0.0332(2) 0.0458(2) 0.12171(15) 0.0603(8) Uani 1 1 d .
H16A H 0.0124 0.0376 0.1584 0.090 Uiso 1 1 calc R
H16B H 0.0832 0.0024 0.1183 0.090 Uiso 1 1 calc R
H16C H -0.0122 0.0267 0.0939 0.090 Uiso 1 1 calc R
Cl1 Cl 0.12955(5) 0.13672(7) 0.25198(3) 0.0588(2) Uani 1 1 d .
Cl2 Cl 0.26918(5) 0.08275(7) 0.15010(3) 0.0638(2) Uani 1 1 d .
Cl3 Cl -0.07524(6) 0.38236(7) -0.01514(4) 0.0717(3) Uani 1 1 d .
Cl4 Cl -0.02343(5) 0.22355(6) -0.12907(4) 0.0620(2) Uani 1 1 d .
Cl5 Cl -0.14597(9) 0.12328(8) -0.02125(4) 0.0900(3) Uani 1 1 d .
Cl6 Cl -0.24308(6) 0.31139(11) -0.11959(4) 0.0925(4) Uani 1 1 d .
Fe1 Fe 0.17046(2) 0.20247(3) 0.171216(14) 0.03542(11) Uani 1 1 d .
Fe2 Fe -0.12500(3) 0.26102(3) -0.071187(16) 0.04641(12) Uani 1 1 d .
N1 N 0.08430(14) 0.32894(16) 0.17510(9) 0.0385(5) Uani 1 1 d .
N2 N 0.19284(13) 0.28281(15) 0.09662(8) 0.0349(4) Uani 1 1 d .
N3 N 0.25861(14) 0.33081(19) 0.20167(9) 0.0457(5) Uani 1 1 d .
N4 N 0.05817(14) 0.15520(16) 0.11332(9) 0.0387(5) Uani 1 1 d .

loop_
_atom_site_aniso_label
_atom_site_aniso_U_11
_atom_site_aniso_U_22
_atom_site_aniso_U_33
_atom_site_aniso_U_23
_atom_site_aniso_U_13
_atom_site_aniso_U_12
C1 0.0329(12) 0.0471(14) 0.0412(13) 0.0023(11) 0.0103(10) 0.0050(11)
C2 0.0433(16) 0.0576(18) 0.075(2) 0.0073(15) 0.0113(14) 0.0154(14)
C3 0.062(2) 0.0493(18) 0.114(3) 0.0008(19) 0.024(2) 0.0189(16)
C4 0.068(2) 0.0447(17) 0.104(3) -0.0227(17) 0.030(2) -0.0006(15)
C5 0.0472(15) 0.0511(16) 0.0546(17) -0.0157(13) 0.0174(13) -0.0022(13)
C6 0.0554(18) 0.078(2) 0.0569(18) -0.0281(17) 0.0093(15) -0.0113(16)
C7 0.0408(14) 0.0644(18) 0.0479(16) 0.0012(13) 0.0043(12) -0.0112(13)
C8 0.0349(12) 0.0447(13) 0.0404(13) 0.0025(11) 0.0108(10) 0.0041(10)
C9 0.0518(16) 0.0459(15) 0.0514(16) 0.0087(12) 0.0180(13) 0.0017(12)
C10 0.0596(17) 0.0533(16) 0.0410(15) 0.0161(12) 0.0172(13) 0.0145(14)
C11 0.0453(14) 0.0619(17) 0.0308(13) 0.0057(12) 0.0048(11) 0.0157(13)
C12 0.0358(12) 0.0460(14) 0.0326(12) 0.0004(10) 0.0071(10) 0.0091(10)
C13 0.0453(14) 0.0534(15) 0.0352(13) -0.0064(11) 0.0027(11) -0.0017(12)
C14 0.0289(12) 0.0560(16) 0.0494(15) -0.0035(12) 0.0049(11) 0.0000(11)
C15 0.0517(18) 0.112(3) 0.0534(19) 0.0167(19) -0.0189(15) -0.0110(19)
C16 0.070(2) 0.0426(15) 0.068(2) 0.0001(14) 0.0077(16) -0.0110(14)
Cl1 0.0600(4) 0.0788(5) 0.0391(4) 0.0165(3) 0.0130(3) 0.0034(4)
Cl2 0.0632(5) 0.0702(5) 0.0600(5) 0.0160(4) 0.0177(4) 0.0353(4)
Cl3 0.0703(5) 0.0603(5) 0.0815(6) -0.0220(4) -0.0160(4) 0.0101(4)
Cl4 0.0541(4) 0.0572(4) 0.0773(5) 0.0001(4) 0.0226(4) 0.0037(3)
Cl5 0.1310(10) 0.0699(6) 0.0733(6) 0.0021(5) 0.0357(6) -0.0307(6)
Cl6 0.0517(5) 0.1606(11) 0.0629(5) -0.0241(6) -0.0129(4) 0.0264(6)
Fe1 0.03344(19) 0.0421(2) 0.03101(19) 0.00604(14) 0.00469(14) 0.00597(14)
Fe2 0.0412(2) 0.0549(2) 0.0429(2) -0.00303(17) 0.00142(17) -0.00166(17)
N1 0.0361(11) 0.0413(11) 0.0391(11) -0.0023(9) 0.0086(9) 0.0024(9)
N2 0.0324(10) 0.0400(11) 0.0325(10) 0.0034(8) 0.0044(8) 0.0056(8)
N3 0.0369(11) 0.0635(14) 0.0361(11) 0.0000(10) -0.0014(9) -0.0031(10)
N4 0.0385(11) 0.0378(11) 0.0404(11) 0.0001(9) 0.0061(9) -0.0016(9)

loop_
_atom_type_symbol
_atom_type_description
_atom_type_scat_dispersion_real
_atom_type_scat_dispersion_imag
_atom_type_scat_source
C C 0.0033 0.0016 'International Tables Vol C Tables 4.2.6.8 and 6.1.1.4'
H H 0.0000 0.0000 'International Tables Vol C Tables 4.2.6.8 and 6.1.1.4'
Cl Cl 0.1484 0.1585 'International Tables Vol C Tables 4.2.6.8 and 6.1.1.4'
Fe Fe 0.3463 0.8444 'International Tables Vol C Tables 4.2.6.8 and 6.1.1.4'
N N 0.0061 0.0033 'International Tables Vol C Tables 4.2.6.8 and 6.1.1.4'

loop_
_geom_angle_atom_site_label_1
_geom_angle_atom_site_label_2
_geom_angle_atom_site_label_3
_geom_angle
N1 C1 C2 120.6(3)
N1 C1 C14 114.8(2)
C2 C1 C14 124.5(3)
C3 C2 C1 119.0(3)
C3 C2 H2 120.5
C1 C2 H2 120.5
C2 C3 C4 120.1(3)
C2 C3 H3 120.0
C4 C3 H3 120.0
C3 C4 C5 118.9(3)
C3 C4 H4 120.5
C5 C4 H4 120.5
N1 C5 C4 120.4(3)
N1 C5 C6 113.8(3)
C4 C5 C6 125.8(3)
N3 C6 C5 110.9(2)
N3 C6 H6A 109.5
C5 C6 H6A 109.5
N3 C6 H6B 109.5
C5 C6 H6B 109.5
H6A C6 H6B 108.0
N3 C7 C8 112.9(2)
N3 C7 H7A 109.0
C8 C7 H7A 109.0
N3 C7 H7B 109.0
C8 C7 H7B 109.0
H7A C7 H7B 107.8
N2 C8 C9 121.0(3)
N2 C8 C7 115.3(2)
C9 C8 C7 123.7(3)
C10 C9 C8 118.4(3)
C10 C9 H9 120.8
C8 C9 H9 120.8
C11 C10 C9 120.4(3)
C11 C10 H10 119.8
C9 C10 H10 119.8
C10 C11 C12 118.8(3)
C10 C11 H11 120.6
C12 C11 H11 120.6
N2 C12 C11 120.3(2)
N2 C12 C13 114.0(2)
C11 C12 C13 125.7(2)
N4 C13 C12 111.7(2)
N4 C13 H13A 109.3
C12 C13 H13A 109.3
N4 C13 H13B 109.3
C12 C13 H13B 109.3
H13A C13 H13B 107.9
N4 C14 C1 112.7(2)
N4 C14 H14A 109.0
C1 C14 H14A 109.0
N4 C14 H14B 109.0
C1 C14 H14B 109.0
H14A C14 H14B 107.8
N3 C15 H15A 109.5
N3 C15 H15B 109.5
H15A C15 H15B 109.5
N3 C15 H15C 109.5
H15A C15 H15C 109.5
H15B C15 H15C 109.5
N4 C16 H16A 109.5
N4 C16 H16B 109.5
H16A C16 H16B 109.5
N4 C16 H16C 109.5
H16A C16 H16C 109.5
H16B C16 H16C 109.5
N1 Fe1 N2 78.05(8)
N1 Fe1 N4 77.46(8)
N2 Fe1 N4 77.03(8)
N1 Fe1 N3 76.78(9)
N2 Fe1 N3 77.06(8)
N4 Fe1 N3 146.55(8)
N1 Fe1 Cl1 92.54(6)
N2 Fe1 Cl1 170.55(6)
N4 Fe1 Cl1 100.36(6)
N3 Fe1 Cl1 101.73(6)
N1 Fe1 Cl2 168.04(6)
N2 Fe1 Cl2 89.99(6)
N4 Fe1 Cl2 99.97(6)
N3 Fe1 Cl2 100.82(7)
Cl1 Fe1 Cl2 99.42(3)
Cl3 Fe2 Cl6 110.61(5)
Cl3 Fe2 Cl5 108.41(5)
Cl6 Fe2 Cl5 112.75(5)
Cl3 Fe2 Cl4 108.29(4)
Cl6 Fe2 Cl4 109.24(4)
Cl5 Fe2 Cl4 107.40(4)
C1 N1 C5 121.0(2)
C1 N1 Fe1 118.93(17)
C5 N1 Fe1 118.30(18)
C8 N2 C12 121.2(2)
C8 N2 Fe1 119.56(16)
C12 N2 Fe1 118.43(17)
C6 N3 C7 110.9(3)
C6 N3 C15 108.7(3)
C7 N3 C15 108.7(2)
C6 N3 Fe1 106.28(17)
C7 N3 Fe1 109.56(16)
C15 N3 Fe1 112.7(2)
C16 N4 C14 108.8(2)
C16 N4 C13 108.7(2)
C14 N4 C13 111.2(2)
C16 N4 Fe1 112.09(18)
C14 N4 Fe1 109.33(15)
C13 N4 Fe1 106.74(15)

loop_
_geom_bond_atom_site_label_1
_geom_bond_atom_site_label_2
_geom_bond_distance
C1 N1 1.339(3)
C1 C2 1.378(4)
C1 C14 1.496(4)
C2 C3 1.373(5)
C2 H2 0.9300
C3 C4 1.375(5)
C3 H3 0.9300
C4 C5 1.382(4)
C4 H4 0.9300
C5 N1 1.340(3)
C5 C6 1.492(5)
C6 N3 1.490(4)
C6 H6A 0.9700
C6 H6B 0.9700
C7 N3 1.491(4)
C7 C8 1.501(4)
C7 H7A 0.9700
C7 H7B 0.9700
C8 N2 1.333(3)
C8 C9 1.382(4)
C9 C10 1.378(4)
C9 H9 0.9300
C10 C11 1.375(4)
C10 H10 0.9300
C11 C12 1.386(4)
C11 H11 0.9300
C12 N2 1.341(3)
C12 C13 1.497(4)
C13 N4 1.494(3)
C13 H13A 0.9700
C13 H13B 0.9700
C14 N4 1.494(3)
C14 H14A 0.9700
C14 H14B 0.9700
C15 N3 1.493(4)
C15 H15A 0.9600
C15 H15B 0.9600
C15 H15C 0.9600
C16 N4 1.491(3)
C16 H16A 0.9600
C16 H16B 0.9600
C16 H16C 0.9600
Cl1 Fe1 2.2427(8)
Cl2 Fe1 2.2538(8)
Cl3 Fe2 2.1731(10)
Cl4 Fe2 2.2112(10)
Cl5 Fe2 2.1888(11)
Cl6 Fe2 2.1801(11)
Fe1 N1 2.116(2)
Fe1 N2 2.117(2)
Fe1 N4 2.219(2)
Fe1 N3 2.237(2)
